data_4514334
loop_
_publ_author_name
'Mayorga-Martinez, Carmen C'
'Sofer, Zden\<ek'
'Luxa, Jan'
'Huber, \<St\<ep\'an'
'Sedmidubsk\'y, David'
'Br\'azda, Petr'
'Palatinus, Luk\'a\<s'
'Mikulics, Martin'
'Lazar, Petr'
'Medl\'in, Rostislav'
'Pumera, Martin'

_publ_section_title
;
 TaS3 Nanofibers: Layered Trichalcogenide for High-Performance Electronic
 and Sensing Devices.
;
_journal_issue 1
_journal_name_full 'ACS nano'
_journal_page_first 464
_journal_page_last 473
_journal_paper_doi 10.1021/acsnano.7b06853
_journal_volume 12
_journal_year 2018
_chemical_formula_analytical 'Ta1 S3'
_chemical_formula_moiety 'Ta1 S3'
_chemical_formula_structural 'Ta1 S3'
_chemical_formula_sum 'S3 Ta'
_chemical_formula_weight 277.14
_chemical_name_systematic 'Tantalum trisufide'
_space_group_IT_number 12
_symmetry_cell_setting monoclinic
_symmetry_Int_Tables_number 12
_symmetry_space_group_name_Hall '-C 2y'
_symmetry_space_group_name_H-M 'C 1 2/m 1'
_cell_angle_alpha 90
_cell_angle_beta 112.4
_cell_angle_gamma 90
_cell_formula_units_Z 8
_cell_length_a 19.9
_cell_length_b 3.34
_cell_length_c 15.2
_cell_measurement_temperature 293
_cell_volume 934.053
_computing_cell_refinement
;
Jana2006 (Petricek et al., 2014).
;
_computing_data_collection
;
PETS (Palatinus, L., 2011).
;
_computing_data_reduction
;
PETS (Palatinus, L., 2011).
;
_computing_structure_refinement
;
Jana2006 (Petricek et al., 2014). Dynamical refinement (Palatinus, L. et al.
 2015).
;
_computing_structure_solution
;
Superflip (Palatinus et al., 2007).
;
_diffrn_ambient_temperature 293
_diffrn_detector ';CCD camera Olympus SIS Veleta;'
_diffrn_detector_area_resol_mean 2048.2048
_diffrn_measured_fraction_theta_full 0.73
_diffrn_measured_fraction_theta_max 0.73
_diffrn_measurement_device 'Transmission electron microscope'
_diffrn_measurement_device_type ';Philips CM120;'
_diffrn_measurement_method PEDT
_diffrn_measurement_specimen_support ';Cu grid with carbon foil;'
_diffrn_radiation_probe electron
_diffrn_radiation_source LaB6
_diffrn_radiation_type electron
_diffrn_radiation_wavelength 0.0335
_diffrn_reflns_limit_h_max 26
_diffrn_reflns_limit_h_min -27
_diffrn_reflns_limit_k_max 4
_diffrn_reflns_limit_k_min -4
_diffrn_reflns_limit_l_max 21
_diffrn_reflns_limit_l_min -21
_diffrn_reflns_number 16367
_diffrn_reflns_reduction_process 'data integration with PETS'
_diffrn_reflns_theta_full 1.04
_diffrn_reflns_theta_max 1.34
_diffrn_reflns_theta_min 0.07
_diffrn_source 'electron microscope'
_diffrn_source_voltage 120
_exptl_absorpt_correction_type none
_exptl_crystal_density_diffrn 3.2614
_exptl_crystal_density_method 'not measured'
_exptl_crystal_description
;
piece of nano-ribbon
;
_exptl_crystal_F_000 1452
_exptl_crystal_size_max 0.0002
_exptl_crystal_size_mid 0.00005
_exptl_crystal_size_min 0.00005
_refine_ls_extinction_method none
_refine_ls_goodness_of_fit_gt 2.87
_refine_ls_goodness_of_fit_ref 2.08
_refine_ls_number_constraints 0
_refine_ls_number_parameters 144
_refine_ls_number_reflns 8073
_refine_ls_number_restraints 0
_refine_ls_R_factor_all 0.1434
_refine_ls_R_factor_gt 0.0853
_refine_ls_shift/su_max 0.0000
_refine_ls_shift/su_mean 0.0000
_refine_ls_structure_factor_coef F
_refine_ls_weighting_details ;w=1/(\s^2^(F)+0.0001F^2^);
_refine_ls_weighting_scheme sigma
_refine_ls_wR_factor_gt 0.0901
_refine_ls_wR_factor_ref 0.0931
_reflns_number_gt 3963
_reflns_number_total 8073
_reflns_threshold_expression ;I>3\s(I);
_cod_data_source_file nn7b06853_si_002.cif
_cod_data_source_block I
_cod_depositor_comments 'Adding full bibliography for 4514334--4514335.cif.'
_cod_original_cell_volume 933
_cod_original_formula_sum 'Ta1 S3'
_cod_database_code 4514334

loop_
_space_group_symop_id
_space_group_symop_operation_xyz
1 x,y,z
2 -x,y,-z
3 -x,-y,-z
4 x,-y,z
5 x+1/2,y+1/2,z
6 -x+1/2,y+1/2,-z
7 -x+1/2,-y+1/2,-z
8 x+1/2,-y+1/2,z

loop_
_atom_site_label
_atom_site_type_symbol
_atom_site_fract_x
_atom_site_fract_y
_atom_site_fract_z
_atom_site_adp_type
_atom_site_U_iso_or_equiv
_atom_site_site_symmetry_multiplicity
_atom_site_occupancy
_atom_site_calc_flag
Ta1 Ta 0.34906(10) 0 0.04855(8) Uiso 0.0051(3) 4 1 d
Ta2 Ta 0.65004(10) -1 0.44935(8) Uiso 0.0055(3) 4 1 d
Ta3 Ta 0.32683(10) -0.5 -0.21155(8) Uiso 0.0089(3) 4 1 d
S1 S 0.2746(3) -0.5 -0.0691(2) Uiso 0.0117(8) 4 1 d
S2 S 0.4501(3) -0.5 0.1074(3) Uiso 0.0145(8) 4 1 d
S3 S 0.6180(3) -0.5 0.5522(2) Uiso 0.0142(8) 4 1 d
S4 S 0.2260(3) -1 -0.2621(2) Uiso 0.0070(7) 4 1 d
S5 S 0.3805(3) -0.5 0.1827(2) Uiso 0.0146(8) 4 1 d
S6 S 0.3951(3) 0 -0.0856(2) Uiso 0.0101(8) 4 1 d
S7 S 0.7270(3) -0.5 0.4080(2) Uiso 0.0082(7) 4 1 d
S8 S 0.5463(3) -0.5 0.4064(2) Uiso 0.0123(8) 4 1 d
S9 S 0.3984(3) -1 -0.2683(2) Uiso 0.0104(7) 4 1 d

loop_
_atom_type_symbol
_atom_type_scat_source
Ta 'International Tables Vol C tables 4.3.1.1'
S 'International Tables Vol C tables 4.3.1.1'

loop_
_reflns_scale_group_code
_reflns_scale_meas_intensity
1 509.037
2 515.985
3 531.118
4 500.885
5 537.873
6 517.561
7 527.625
8 567.816
9 580.119
10 572.610
11 577.544
13 622.307
14 590.318
15 563.899
16 627.833
17 640.778
18 652.150
19 646.995
20 610.518
21 655.315
22 628.710
23 641.656
24 661.405
25 705.285
26 703.584
27 736.839
28 738.813
29 736.321
30 781.002
31 794.477
32 790.528
33 784.070
34 788.272
35 834.852
36 818.305
37 811.170
38 848.294
39 826.477
40 835.612
41 896.001
42 851.639
43 822.958
44 882.458
45 869.078
46 872.729
47 897.108
48 906.389
49 859.017
50 898.318
51 869.138
52 855.083
54 919.561
55 901.497
56 856.367
57 821.201
58 830.513
59 926.624
60 917.747
61 907.763
62 903.221
63 920.905
64 926.566
65 839.278
66 883.401
67 873.044
68 883.352
69 861.258
70 853.591
71 876.339
72 885.013
73 857.745
74 846.473
75 863.665
76 864.467
77 861.864
78 816.901
79 789.400
80 841.783
81 826.893
82 824.996
83 824.520
84 786.044
85 822.279
86 814.360
87 739.034
88 753.912
89 767.364
90 736.421
91 736.748
92 700.487
93 698.529
94 657.875
95 699.545
96 675.703
97 644.820
98 663.720
99 634.233
100 642.963
101 645.590
102 598.182
103 608.284
104 604.770
105 583.348
106 579.210
107 526.711
108 520.716
109 502.397
